data_2202699
loop_
_publ_author_name
'K\"oysal, Yavuz'
'\,Samil, I\,s\?ik'
'Akdemir, Nesuhi'
'Erbil, A\~gar'
'Mckee, Vickee'

_publ_section_title
;
 4-(8-Quinolinoxy)phthalonitrile
;
_journal_issue 9
_journal_name_full 'Acta Crystallographica Section E'
_journal_page_first o1423
_journal_page_last o1424
_journal_paper_doi 10.1107/S1600536803018841
_journal_volume 59
_journal_year 2003
_chemical_formula_iupac 'C17 H9 N3 O'
_chemical_formula_moiety 'C17 H9 N3 O'
_chemical_formula_sum 'C17 H9 N3 O'
_chemical_formula_weight 271.28
_chemical_name_systematic
;
4-(8-Quinolinoxy)phthalonitrile
;
_space_group_IT_number 14
_symmetry_cell_setting monoclinic
_symmetry_space_group_name_Hall '-P 2ybc'
_symmetry_space_group_name_H-M 'P 1 21/c 1'
_atom_sites_solution_hydrogens geom
_atom_sites_solution_primary direct
_atom_sites_solution_secondary difmap
_cell_angle_alpha 90.00
_cell_angle_beta 110.3240(10)
_cell_angle_gamma 90.00
_cell_formula_units_Z 8
_cell_length_a 12.7510(11)
_cell_length_b 14.7398(12)
_cell_length_c 15.0377(13)
_cell_measurement_temperature 150.0(10)
_cell_volume 2650.3(4)
_computing_cell_refinement SMART
_computing_data_collection 'SMART (Bruker, 1998)'
_computing_data_reduction 'SAINT (Bruker, 1998)'
_computing_molecular_graphics 'SHELXTL (Bruker, 1998)'
_computing_publication_material 'WinGX (Farrugia, 1997) and PARST (Nardelli, 1995)'
_computing_structure_refinement 'SHELXL97 (Sheldrick, 1997)'
_computing_structure_solution 'SHELXS97 (Sheldrick, 1997)'
_diffrn_ambient_temperature 150(2)
_diffrn_measured_fraction_theta_full 1.000
_diffrn_measured_fraction_theta_max 0.906
_diffrn_measurement_device_type 'Bruker SMART CCD area-detector'
_diffrn_measurement_method '\f and \w'
_diffrn_radiation_monochromator graphite
_diffrn_radiation_source 'sealed tube'
_diffrn_radiation_type MoK\a
_diffrn_radiation_wavelength 0.71073
_diffrn_reflns_av_R_equivalents 0.0311
_diffrn_reflns_av_sigmaI/netI 0.0353
_diffrn_reflns_limit_h_max 16
_diffrn_reflns_limit_h_min -16
_diffrn_reflns_limit_k_max 19
_diffrn_reflns_limit_k_min -18
_diffrn_reflns_limit_l_max 19
_diffrn_reflns_limit_l_min -19
_diffrn_reflns_number 21956
_diffrn_reflns_theta_full 28.70
_diffrn_reflns_theta_max 28.70
_diffrn_reflns_theta_min 1.70
_diffrn_standards_decay_% 0
_diffrn_standards_number 0
_exptl_absorpt_coefficient_mu 0.088
_exptl_absorpt_correction_T_max 0.996
_exptl_absorpt_correction_T_min 0.941
_exptl_absorpt_correction_type multi-scan
_exptl_absorpt_process_details '(SADABS; Sheldrick 1996)'
_exptl_crystal_colour colourless
_exptl_crystal_density_diffrn 1.360
_exptl_crystal_density_method 'not measured'
_exptl_crystal_description plate
_exptl_crystal_F_000 1120
_exptl_crystal_size_max 0.36
_exptl_crystal_size_mid 0.27
_exptl_crystal_size_min 0.05
_refine_diff_density_max 0.506
_refine_diff_density_min -0.199
_refine_ls_extinction_method none
_refine_ls_goodness_of_fit_ref 1.031
_refine_ls_hydrogen_treatment refall
_refine_ls_matrix_type full
_refine_ls_number_parameters 451
_refine_ls_number_reflns 6214
_refine_ls_number_restraints 0
_refine_ls_restrained_S_all 1.031
_refine_ls_R_factor_all 0.0746
_refine_ls_R_factor_gt 0.0446
_refine_ls_shift/su_max <0.001
_refine_ls_shift/su_mean 0.000
_refine_ls_structure_factor_coef Fsqd
_refine_ls_weighting_details 'calc w = 1/[\s^2^(Fo^2^)+(0.052P)^2^+0.6288P] where P = (Fo^2^+2Fc^2^)/3'
_refine_ls_weighting_scheme calc
_refine_ls_wR_factor_gt 0.1026
_refine_ls_wR_factor_ref 0.1153
_reflns_number_gt 4311
_reflns_number_total 6214
_reflns_threshold_expression I>2\s(I)
_cod_data_source_file lh6097.cif
_cod_data_source_block I
_cod_depositor_comments
;
The following automatic conversions were performed:
'_symmetry_cell_setting' value 'Monoclinic' changed to 'monoclinic'
according to '/home/saulius/struct/CIF-dictionaries/cif_core.dic'
dictionary named 'cif_core.dic' version 2.4.1 from 2010-06-29.

Automatic conversion script
Id: cif_fix_enum 1527 2010-12-29 10:47:43Z saulius 

The following automatic conversions were performed:

'_symmetry_cell_setting' value 'Monoclinic' changed to 'monoclinic'
according to /home/saulius/struct/CIF-dictionaries/cif_core.dic
dictionary named 'cif_core.dic' version 2.4.1 from 2010-06-29.

Automatic conversion script
Id: cif_fix_values 1715 2011-07-08 13:25:40Z adriana 
;
_cod_original_sg_symbol_H-M 'P 21/c'
_cod_database_code 2202699
_cod_database_fobs_code 2202699

loop_
_symmetry_equiv_pos_as_xyz
'x, y, z'
'-x, y+1/2, -z+1/2'
'-x, -y, -z'
'x, -y-1/2, z-1/2'

loop_
_atom_site_label
_atom_site_fract_x
_atom_site_fract_y
_atom_site_fract_z
_atom_site_U_iso_or_equiv
_atom_site_adp_type
_atom_site_calc_flag
_atom_site_refinement_flags
_atom_site_occupancy
_atom_site_disorder_assembly
_atom_site_disorder_group
_atom_site_type_symbol
H6A 1.0771(14) 1.0076(13) 0.8750(12) 0.038(5) Uiso d . 1 . . H
H5A 1.2411(16) 0.9595(13) 0.8428(13) 0.043(5) Uiso d . 1 . . H
H3A 1.2002(17) 0.6490(13) 0.8023(14) 0.046(5) Uiso d . 1 . . H
H4A 1.2665(15) 0.8101(12) 0.8135(13) 0.040(5) Uiso d . 1 . . H
H1A 0.8889(16) 0.6022(13) 0.8206(13) 0.046(5) Uiso d . 1 . . H
H2A 1.0527(16) 0.5441(14) 0.8023(14) 0.050(6) Uiso d . 1 . . H
H7A 0.7274(13) 0.9130(11) 0.9030(12) 0.026(4) Uiso d . 1 . . H
H6B 0.4115(15) 0.8942(13) -0.0077(14) 0.043(5) Uiso d . 1 . . H
H3B 0.7255(18) 0.7973(13) 0.3574(15) 0.052(6) Uiso d . 1 . . H
H1B 0.4312(16) 0.8126(13) 0.4103(14) 0.046(5) Uiso d . 1 . . H
H4B 0.7124(17) 0.8291(13) 0.1886(13) 0.046(5) Uiso d . 1 . . H
H5B 0.6070(16) 0.8695(14) 0.0338(14) 0.053(6) Uiso d . 1 . . H
H2B 0.6274(18) 0.7869(14) 0.4647(16) 0.059(6) Uiso d . 1 . . H
H9A 0.6837(15) 0.9233(12) 0.5783(13) 0.039(5) Uiso d . 1 . . H
H8A 0.8617(15) 0.9053(12) 0.6926(13) 0.041(5) Uiso d . 1 . . H
H7B 0.0911(14) 0.9066(12) 0.0865(12) 0.032(4) Uiso d . 1 . . H
H9B 0.1812(14) 0.5964(12) 0.0568(12) 0.033(4) Uiso d . 1 . . H
H8B 0.3169(15) 0.7130(12) 0.0810(12) 0.035(5) Uiso d . 1 . . H
O1B 0.29045(9) 0.88782(7) 0.09659(8) 0.0325(3) Uani d . 1 . . O
O1A 0.91311(9) 0.90922(8) 0.87955(8) 0.0329(3) Uani d . 1 . . O
C4A 1.11853(13) 0.76258(12) 0.82389(11) 0.0313(4) Uani d . 1 . . C
C12A 0.61234(12) 0.92017(10) 0.76770(11) 0.0275(3) Uani d . 1 . . C
C12B 0.03045(12) 0.77488(11) 0.07067(10) 0.0260(3) Uani d . 1 . . C
C11B 0.11045(13) 0.84189(11) 0.08309(10) 0.0265(3) Uani d . 1 . . C
C14A 0.69313(13) 0.91928(11) 0.64444(12) 0.0311(4) Uani d . 1 . . C
C13A 0.59922(13) 0.92478(10) 0.67105(11) 0.0281(3) Uani d . 1 . . C
N1A 0.93409(11) 0.73019(10) 0.83528(9) 0.0326(3) Uani d . 1 . . N
C9A 1.01783(13) 0.78944(11) 0.83780(10) 0.0282(3) Uani d . 1 . . C
C13B 0.05656(13) 0.68333(11) 0.06192(10) 0.0275(3) Uani d . 1 . . C
C15A 0.79833(14) 0.91029(11) 0.71241(12) 0.0313(4) Uani d . 1 . . C
C8A 1.00651(12) 0.88255(11) 0.85678(10) 0.0285(3) Uani d . 1 . . C
C14B 0.16427(14) 0.66018(11) 0.06639(11) 0.0308(4) Uani d . 1 . . C
C16A 0.51506(14) 0.92081(11) 0.79608(12) 0.0321(4) Uani d . 1 . . C
N1B 0.41096(12) 0.83712(9) 0.28083(10) 0.0343(3) Uani d . 1 . . N
C9B 0.46570(13) 0.84459(10) 0.21739(12) 0.0286(3) Uani d . 1 . . C
C15B 0.24444(14) 0.72749(11) 0.07964(12) 0.0310(4) Uani d . 1 . . C
C5A 1.19999(14) 0.82842(13) 0.82587(12) 0.0367(4) Uani d . 1 . . C
N2A 0.43757(13) 0.91940(11) 0.81835(12) 0.0453(4) Uani d . 1 . . N
C8B 0.40436(12) 0.86788(11) 0.12188(11) 0.0291(3) Uani d . 1 . . C
N3B -0.09994(14) 0.56323(11) 0.03184(12) 0.0456(4) Uani d . 1 . . N
C16B -0.08082(14) 0.79890(11) 0.06641(11) 0.0316(4) Uani d . 1 . . C
C10A 0.81049(13) 0.91006(10) 0.80766(11) 0.0285(3) Uani d . 1 . . C
N2B -0.16893(12) 0.81843(11) 0.06417(11) 0.0429(4) Uani d . 1 . . N
C17A 0.48962(14) 0.93467(12) 0.60115(12) 0.0340(4) Uani d . 1 . . C
C7B 0.45435(14) 0.87757(13) 0.05578(13) 0.0358(4) Uani d . 1 . . C
C11A 0.71796(13) 0.91426(11) 0.83610(12) 0.0301(4) Uani d . 1 . . C
C17B -0.02901(14) 0.61542(12) 0.04582(11) 0.0327(4) Uani d . 1 . . C
C10B 0.21740(12) 0.81722(11) 0.08768(11) 0.0272(3) Uani d . 1 . . C
C4B 0.58294(13) 0.83046(11) 0.24209(12) 0.0326(4) Uani d . 1 . . C
C7A 1.08690(14) 0.94396(12) 0.86105(12) 0.0343(4) Uani d . 1 . . C
C5B 0.63295(14) 0.83950(12) 0.17202(13) 0.0384(4) Uani d . 1 . . C
C1A 0.95151(16) 0.64430(12) 0.82104(12) 0.0369(4) Uani d . 1 . . C
C1B 0.47268(17) 0.81627(13) 0.36850(14) 0.0414(4) Uani d . 1 . . C
N3A 0.40145(13) 0.94165(12) 0.54542(12) 0.0484(4) Uani d . 1 . . N
C6A 1.18454(14) 0.91693(13) 0.84374(13) 0.0387(4) Uani d . 1 . . C
C2A 1.04955(17) 0.61071(13) 0.80988(12) 0.0415(4) Uani d . 1 . . C
C3A 1.13241(16) 0.66930(13) 0.81058(12) 0.0379(4) Uani d . 1 . . C
C6B 0.57067(15) 0.86318(13) 0.08191(14) 0.0401(4) Uani d . 1 . . C
C2B 0.58950(17) 0.80187(13) 0.40044(14) 0.0443(5) Uani d . 1 . . C
C3B 0.64430(16) 0.80849(12) 0.33797(14) 0.0403(4) Uani d . 1 . . C

loop_
_atom_site_aniso_label
_atom_site_aniso_U_11
_atom_site_aniso_U_22
_atom_site_aniso_U_33
_atom_site_aniso_U_12
_atom_site_aniso_U_13
_atom_site_aniso_U_23
O1B 0.0215(5) 0.0285(6) 0.0450(7) -0.0003(4) 0.0086(5) -0.0034(5)
O1A 0.0244(6) 0.0405(7) 0.0328(6) 0.0030(5) 0.0087(5) -0.0037(5)
C4A 0.0293(8) 0.0412(10) 0.0206(7) 0.0077(7) 0.0053(6) 0.0021(7)
C12A 0.0249(8) 0.0224(8) 0.0367(9) 0.0006(6) 0.0126(7) 0.0013(6)
C12B 0.0238(8) 0.0336(9) 0.0202(7) 0.0014(6) 0.0074(6) -0.0012(6)
C11B 0.0252(8) 0.0288(9) 0.0242(8) 0.0023(6) 0.0069(6) -0.0029(6)
C14A 0.0303(9) 0.0329(9) 0.0294(9) -0.0011(7) 0.0096(7) 0.0039(7)
C13A 0.0251(8) 0.0237(8) 0.0340(8) -0.0010(6) 0.0083(7) 0.0038(6)
N1A 0.0334(7) 0.0365(8) 0.0254(7) -0.0031(6) 0.0071(6) 0.0007(6)
C9A 0.0279(8) 0.0355(9) 0.0196(7) 0.0042(7) 0.0062(6) 0.0020(6)
C13B 0.0290(8) 0.0319(8) 0.0217(7) -0.0033(7) 0.0088(6) -0.0010(6)
C15A 0.0265(8) 0.0363(9) 0.0334(9) 0.0002(7) 0.0133(7) 0.0028(7)
C8A 0.0230(8) 0.0371(9) 0.0241(8) 0.0049(7) 0.0066(6) 0.0019(7)
C14B 0.0323(9) 0.0276(9) 0.0313(8) 0.0010(7) 0.0097(7) -0.0035(7)
C16A 0.0300(9) 0.0302(9) 0.0360(9) 0.0007(7) 0.0116(7) 0.0022(7)
N1B 0.0362(8) 0.0304(8) 0.0387(8) -0.0044(6) 0.0160(7) -0.0050(6)
C9B 0.0266(8) 0.0222(8) 0.0372(9) -0.0031(6) 0.0113(7) -0.0058(6)
C15B 0.0231(8) 0.0341(9) 0.0351(9) 0.0027(7) 0.0092(7) -0.0041(7)
C5A 0.0260(9) 0.0534(12) 0.0306(9) 0.0073(8) 0.0097(7) 0.0046(8)
N2A 0.0343(8) 0.0511(10) 0.0569(10) 0.0004(7) 0.0239(8) 0.0023(8)
C8B 0.0199(7) 0.0275(8) 0.0376(9) -0.0019(6) 0.0073(7) -0.0070(7)
N3B 0.0478(9) 0.0424(9) 0.0535(10) -0.0108(8) 0.0261(8) -0.0038(7)
C16B 0.0304(9) 0.0352(9) 0.0295(8) -0.0026(7) 0.0109(7) -0.0013(7)
C10A 0.0260(8) 0.0244(8) 0.0340(8) 0.0003(6) 0.0091(7) 0.0007(6)
N2B 0.0308(8) 0.0542(10) 0.0465(9) 0.0013(7) 0.0169(7) -0.0013(7)
C17A 0.0288(9) 0.0357(9) 0.0374(9) -0.0030(7) 0.0115(8) 0.0084(7)
C7B 0.0295(9) 0.0433(10) 0.0325(9) -0.0037(7) 0.0082(7) -0.0071(8)
C11A 0.0298(8) 0.0299(9) 0.0317(9) 0.0018(7) 0.0120(7) 0.0009(7)
C17B 0.0357(9) 0.0348(9) 0.0313(8) -0.0027(8) 0.0163(7) -0.0025(7)
C10B 0.0237(8) 0.0309(8) 0.0245(7) -0.0021(6) 0.0053(6) -0.0032(6)
C4B 0.0254(8) 0.0276(8) 0.0413(9) -0.0017(6) 0.0071(7) -0.0056(7)
C7A 0.0316(9) 0.0335(10) 0.0336(9) 0.0039(7) 0.0060(7) 0.0044(7)
C5B 0.0242(9) 0.0420(11) 0.0495(11) -0.0026(7) 0.0132(8) -0.0086(8)
C1A 0.0430(10) 0.0370(10) 0.0255(8) -0.0023(8) 0.0054(7) 0.0001(7)
C1B 0.0518(11) 0.0360(10) 0.0395(10) -0.0070(8) 0.0196(9) -0.0032(8)
N3A 0.0317(8) 0.0630(11) 0.0461(9) -0.0035(7) 0.0079(7) 0.0171(8)
C6A 0.0275(9) 0.0469(11) 0.0390(10) -0.0010(8) 0.0081(8) 0.0093(8)
C2A 0.0524(12) 0.0366(10) 0.0288(9) 0.0084(9) 0.0057(8) -0.0047(8)
C3A 0.0387(10) 0.0468(11) 0.0245(8) 0.0135(9) 0.0061(7) -0.0034(7)
C6B 0.0325(9) 0.0489(11) 0.0420(10) -0.0046(8) 0.0169(8) -0.0100(8)
C2B 0.0494(12) 0.0379(10) 0.0360(10) -0.0058(8) 0.0027(9) 0.0025(8)
C3B 0.0331(10) 0.0321(10) 0.0478(11) -0.0017(7) 0.0040(8) -0.0011(8)

loop_
_atom_type_symbol
_atom_type_description
_atom_type_scat_dispersion_real
_atom_type_scat_dispersion_imag
_atom_type_scat_source
C C 0.0030 0.0020 'International Tables Vol C Tables 4.2.6.8 and 6.1.1.4'
H H 0.0000 0.0000 'International Tables Vol C Tables 4.2.6.8 and 6.1.1.4'
N N 0.0060 0.0030 'International Tables Vol C Tables 4.2.6.8 and 6.1.1.4'
O O 0.0110 0.0060 'International Tables Vol C Tables 4.2.6.8 and 6.1.1.4'

loop_
_geom_angle_atom_site_label_1
_geom_angle_atom_site_label_2
_geom_angle_atom_site_label_3
_geom_angle
_geom_angle_publ_flag
C10B O1B C8B 118.22(12) yes
C10A O1A C8A 117.76(12) yes
C3A C4A C5A 123.02(16) ?
C3A C4A C9A 117.09(16) ?
C5A C4A C9A 119.89(16) ?
C11A C12A C13A 120.46(14) ?
C11A C12A C16A 119.62(15) ?
C13A C12A C16A 119.92(14) ?
C11B C12B C13B 120.63(14) ?
C11B C12B C16B 119.88(14) ?
C13B C12B C16B 119.50(14) ?
C12B C11B C10B 118.96(15) ?
C12B C11B H7B 120.6(10) ?
C10B C11B H7B 120.4(10) ?
C15A C14A C13A 120.30(15) ?
C15A C14A H9A 120.7(11) ?
C13A C14A H9A 118.9(11) ?
C14A C13A C12A 119.31(14) ?
C14A C13A C17A 120.80(15) ?
C12A C13A C17A 119.88(14) ?
C1A N1A C9A 116.36(15) ?
N1A C9A C8A 119.30(14) ?
N1A C9A C4A 123.48(15) ?
C8A C9A C4A 117.21(15) ?
C14B C13B C12B 119.43(14) ?
C14B C13B C17B 121.00(15) ?
C12B C13B C17B 119.54(14) ?
C14A C15A C10A 119.73(15) ?
C14A C15A H8A 119.1(11) ?
C10A C15A H8A 121.2(11) ?
C7A C8A O1A 119.60(15) ?
C7A C8A C9A 121.90(15) ?
O1A C8A C9A 118.27(14) ?
C15B C14B C13B 119.74(15) ?
C15B C14B H9B 121.0(10) ?
C13B C14B H9B 119.2(10) ?
N2A C16A C12A 178.57(18) ?
C1B N1B C9B 116.42(15) ?
N1B C9B C8B 119.34(14) ?
N1B C9B C4B 123.33(15) ?
C8B C9B C4B 117.32(15) ?
C10B C15B C14B 120.17(15) ?
C10B C15B H8B 119.2(11) ?
C14B C15B H8B 120.6(11) ?
C6A C5A C4A 120.44(16) ?
C6A C5A H4A 120.2(11) ?
C4A C5A H4A 119.4(11) ?
C7B C8B O1B 118.99(15) ?
C7B C8B C9B 122.08(15) ?
O1B C8B C9B 118.77(14) ?
N2B C16B C12B 179.14(18) ?
O1A C10A C15A 123.07(14) ?
O1A C10A C11A 115.83(14) ?
C15A C10A C11A 121.06(15) ?
N3A C17A C13A 179.22(19) ?
C8B C7B C6B 119.59(17) ?
C8B C7B H6B 120.5(11) ?
C6B C7B H6B 120.0(11) ?
C12A C11A C10A 119.02(15) ?
C12A C11A H7A 120.6(9) ?
C10A C11A H7A 120.4(9) ?
N3B C17B C13B 177.83(19) ?
O1B C10B C15B 123.55(14) ?
O1B C10B C11B 115.32(14) ?
C15B C10B C11B 121.07(14) ?
C5B C4B C3B 123.12(16) ?
C5B C4B C9B 119.70(16) ?
C3B C4B C9B 117.18(16) ?
C8A C7A C6A 120.25(17) ?
C8A C7A H6A 120.0(10) ?
C6A C7A H6A 119.7(10) ?
C6B C5B C4B 120.61(17) ?
C6B C5B H4B 119.7(11) ?
C4B C5B H4B 119.7(11) ?
N1A C1A C2A 124.39(18) ?
N1A C1A H1A 114.5(11) ?
C2A C1A H1A 121.1(11) ?
N1B C1B C2B 124.65(18) ?
N1B C1B H1B 113.4(12) ?
C2B C1B H1B 121.9(12) ?
C5A C6A C7A 120.24(17) ?
C5A C6A H5A 117.6(11) ?
C7A C6A H5A 122.2(11) ?
C3A C2A C1A 119.66(18) ?
C3A C2A H2A 124.6(12) ?
C1A C2A H2A 115.8(12) ?
C2A C3A C4A 118.97(17) ?
C2A C3A H3A 122.1(12) ?
C4A C3A H3A 119.0(12) ?
C5B C6B C7B 120.68(18) ?
C5B C6B H5B 119.6(12) ?
C7B C6B H5B 119.7(12) ?
C3B C2B C1B 119.34(18) ?
C3B C2B H2B 121.4(13) ?
C1B C2B H2B 119.2(13) ?
C2B C3B C4B 119.07(18) ?
C2B C3B H3B 121.5(12) ?
C4B C3B H3B 119.4(12) ?

loop_
_geom_bond_atom_site_label_1
_geom_bond_atom_site_label_2
_geom_bond_site_symmetry_2
_geom_bond_distance
_geom_bond_publ_flag
O1B C10B . 1.3717(19) yes
O1B C8B . 1.3990(18) yes
O1A C10A . 1.3779(19) yes
O1A C8A . 1.4048(18) yes
C4A C3A . 1.409(2) ?
C4A C5A . 1.414(3) ?
C4A C9A . 1.427(2) ?
C12A C11A . 1.385(2) ?
C12A C13A . 1.406(2) ?
C12A C16A . 1.445(2) ?
C12B C11B . 1.385(2) ?
C12B C13B . 1.407(2) ?
C12B C16B . 1.442(2) ?
C11B C10B . 1.390(2) ?
C11B H7B . 0.991(18) ?
C14A C15A . 1.382(2) ?
C14A C13A . 1.391(2) ?
C14A H9A . 0.961(18) ?
C13A C17A . 1.435(2) ?
N1A C1A . 1.316(2) yes
N1A C9A . 1.370(2) yes
C9A C8A . 1.419(2) ?
C13B C14B . 1.394(2) ?
C13B C17B . 1.438(2) ?
C15A C10A . 1.386(2) ?
C15A H8A . 0.956(19) ?
C8A C7A . 1.352(2) ?
C14B C15B . 1.388(2) ?
C14B H9B . 0.987(18) ?
C16A N2A . 1.148(2) yes
N1B C1B . 1.316(2) yes
N1B C9B . 1.368(2) yes
C9B C8B . 1.418(2) ?
C9B C4B . 1.425(2) ?
C15B C10B . 1.383(2) ?
C15B H8B . 0.942(18) ?
C5A C6A . 1.360(3) ?
C5A H4A . 0.968(18) ?
C8B C7B . 1.362(2) ?
C17B N3B . 1.150(2) yes
C16B N2B . 1.149(2) yes
C10A C11A . 1.389(2) ?
C17A N3A . 1.150(2) yes
C7B C6B . 1.412(2) ?
C7B H6B . 0.952(19) ?
C11A H7A . 0.971(16) ?
C4B C5B . 1.415(2) ?
C4B C3B . 1.419(2) ?
C7A C6A . 1.415(2) ?
C7A H6A . 0.978(19) ?
C5B C6B . 1.357(3) ?
C5B H4B . 0.968(19) ?
C1A C2A . 1.408(3) ?
C1A H1A . 1.01(2) ?
C1B C2B . 1.413(3) ?
C1B H1B . 0.953(19) ?
C6A H5A . 0.96(2) ?
C2A C3A . 1.362(3) ?
C2A H2A . 0.99(2) ?
C3A H3A . 0.96(2) ?
C6B H5B . 0.99(2) ?
C2B C3B . 1.355(3) ?
C2B H2B . 0.94(2) ?
C3B H3B . 0.99(2) ?

loop_
_geom_torsion_atom_site_label_1
_geom_torsion_atom_site_label_2
_geom_torsion_atom_site_label_3
_geom_torsion_atom_site_label_4
_geom_torsion
C13B C12B C11B C10B -0.6(2)
C16B C12B C11B C10B 179.54(14)
C15A C14A C13A C12A -0.6(2)
C15A C14A C13A C17A 179.63(15)
C11A C12A C13A C14A 2.8(2)
C16A C12A C13A C14A -176.63(15)
C11A C12A C13A C17A -177.42(15)
C16A C12A C13A C17A 3.1(2)
C1A N1A C9A C8A -177.42(14)
C1A N1A C9A C4A 1.4(2)
C3A C4A C9A N1A -2.5(2)
C5A C4A C9A N1A 178.82(14)
C3A C4A C9A C8A 176.39(14)
C5A C4A C9A C8A -2.3(2)
C11B C12B C13B C14B 0.4(2)
C16B C12B C13B C14B -179.77(14)
C11B C12B C13B C17B -177.88(14)
C16B C12B C13B C17B 2.0(2)
C13A C14A C15A C10A -2.3(2)
C10A O1A C8A C7A 112.85(16)
C10A O1A C8A C9A -72.48(18)
N1A C9A C8A C7A 179.36(15)
C4A C9A C8A C7A 0.4(2)
N1A C9A C8A O1A 4.8(2)
C4A C9A C8A O1A -174.10(13)
C12B C13B C14B C15B 0.2(2)
C17B C13B C14B C15B 178.39(15)
C1B N1B C9B C8B -179.31(15)
C1B N1B C9B C4B 0.4(2)
C13B C14B C15B C10B -0.5(2)
C3A C4A C5A C6A -176.67(16)
C9A C4A C5A C6A 2.0(2)
C10B O1B C8B C7B 109.17(17)
C10B O1B C8B C9B -75.34(18)
N1B C9B C8B C7B 179.07(15)
C4B C9B C8B C7B -0.7(2)
N1B C9B C8B O1B 3.7(2)
C4B C9B C8B O1B -176.02(13)
C8A O1A C10A C15A -18.0(2)
C8A O1A C10A C11A 164.43(14)
C14A C15A C10A O1A -174.26(15)
C14A C15A C10A C11A 3.2(2)
O1B C8B C7B C6B 176.05(15)
C9B C8B C7B C6B 0.7(3)
C13A C12A C11A C10A -2.0(2)
C16A C12A C11A C10A 177.46(15)
O1A C10A C11A C12A 176.62(14)
C15A C10A C11A C12A -1.0(2)
C8B O1B C10B C15B -16.1(2)
C8B O1B C10B C11B 166.52(13)
C14B C15B C10B O1B -176.97(15)
C14B C15B C10B C11B 0.3(2)
C12B C11B C10B O1B 177.72(13)
C12B C11B C10B C15B 0.3(2)
N1B C9B C4B C5B 179.96(15)
C8B C9B C4B C5B -0.3(2)
N1B C9B C4B C3B -0.6(2)
C8B C9B C4B C3B 179.09(15)
O1A C8A C7A C6A 176.29(14)
C9A C8A C7A C6A 1.8(2)
C3B C4B C5B C6B -178.10(17)
C9B C4B C5B C6B 1.3(3)
C9A N1A C1A C2A 0.9(2)
C9B N1B C1B C2B 0.3(3)
C4A C5A C6A C7A 0.3(3)
C8A C7A C6A C5A -2.2(3)
N1A C1A C2A C3A -2.1(3)
C1A C2A C3A C4A 0.9(2)
C5A C4A C3A C2A 179.86(16)
C9A C4A C3A C2A 1.2(2)
C4B C5B C6B C7B -1.2(3)
C8B C7B C6B C5B 0.2(3)
N1B C1B C2B C3B -0.8(3)
C1B C2B C3B C4B 0.5(3)
C5B C4B C3B C2B 179.52(17)
C9B C4B C3B C2B 0.2(2)

loop_
_cod_related_entry_id
_cod_related_entry_database
_cod_related_entry_code
1 ChemSpider 688598
